data_7710099
loop_
_publ_author_name
'Lehr, Marc'
'Neumann, Tjorge'
'N\"ather, Christian'
'McConnell, Anna J.'

_publ_section_title
;
 M-CPOnes: transition metal complexes with cyclopropenone-based ligands
 for light-triggered carbon monoxide release
;
_journal_name_full 'Dalton Transactions'
_journal_paper_doi 10.1039/D2DT00835A
_journal_year 2022
_chemical_formula_moiety 'C19 H12 F2 N2'
_chemical_formula_sum 'C19 H12 F2 N2'
_chemical_formula_weight 306.31
_space_group_crystal_system triclinic
_space_group_IT_number 2
_space_group_name_Hall '-P 1'
_space_group_name_H-M_alt 'P -1'
_atom_sites_solution_hydrogens geom
_atom_sites_solution_primary dual
_audit_creation_date 2021-09-06
_audit_creation_method
;
Olex2 1.3-ac4
(compiled 2020.11.27 svn.r5f609507 for Rigaku Oxford Diffraction, GUI svn.r6214)
;
_audit_update_record
;
2022-01-17 deposited with the CCDC.	2022-04-20 downloaded from the CCDC.
;
_cell_angle_alpha 82.2840(10)
_cell_angle_beta 84.2680(10)
_cell_angle_gamma 77.2190(10)
_cell_formula_units_Z 2
_cell_length_a 6.91900(10)
_cell_length_b 8.13080(10)
_cell_length_c 13.4122(2)
_cell_measurement_reflns_used 12656
_cell_measurement_temperature 100.01(10)
_cell_measurement_theta_max 77.5000
_cell_measurement_theta_min 3.3250
_cell_volume 727.248(18)
_computing_cell_refinement 'CrysAlisPro 1.171.41.115a (Rigaku OD, 2021)'
_computing_data_collection 'CrysAlisPro 1.171.41.115a (Rigaku OD, 2021)'
_computing_data_reduction 'CrysAlisPro 1.171.41.115a (Rigaku OD, 2021)'
_computing_molecular_graphics 'Olex2 1.3-ac4 (Dolomanov et al., 2009)'
_computing_publication_material 'Olex2 1.3-ac4 (Dolomanov et al., 2009)'
_computing_structure_refinement 'SHELXL-1997 2016/6 (Sheldrick, 2008)'
_computing_structure_solution 'SHELXT  (Sheldrick, 2015)'
_diffrn_ambient_environment N~2~
_diffrn_ambient_temperature 100.01(10)
_diffrn_detector 'Hybrid Pixel Array Detector'
_diffrn_detector_area_resol_mean 10.0000
_diffrn_detector_type HyPix
_diffrn_measured_fraction_theta_full 1.000
_diffrn_measured_fraction_theta_max 0.980
_diffrn_measurement_details
;
List of Runs (angles in degrees, time in seconds):

  # Type    Start    End  Width  t~exp~   \w     \q     \k     \f   Frames
#--------------------------------------------------------------------------
  1  \w    -72.00 -25.00   0.50    2.00    --  -47.54 -77.00 -90.00   94
  2  \w    -59.00 -25.00   0.50    2.00    --  -47.54 -77.00 -30.00   68
  3  \w    -70.00 -25.00   0.50    2.00    --  -47.54 -77.00  30.00   90
  4  \w    -74.00 -34.00   0.50    2.00    --  -47.54 -38.00-150.00   80
  5  \w    -71.00 -30.00   0.50    2.00    --  -47.54 -63.00  53.00   82
  6  \w    -59.00 -25.00   0.50    2.00    --  -47.54 -77.00  90.00   68
  7  \w   -116.00 -80.00   0.50    2.00    --  -47.54 -77.00  30.00   72
  8  \w   -116.00 -89.00   0.50    2.00    --  -47.54 -77.00  90.00   54
  9  \w    -61.00 -26.00   0.50    2.00    --  -47.54 -77.00-180.00   70
 10  \w    -67.00 -33.00   0.50    2.00    --  -47.54 -57.00 120.00   68
 11  \w    -77.00 -35.00   0.50    2.00    --  -47.54 -19.00-120.00   84
 12  \w    -73.00 -27.00   0.50    2.00    --  -47.54 -77.00-150.00   92
 13  \w    -59.00 -34.00   0.50    2.00    --  -47.54 -57.00-150.00   50
 14  \w   -118.00 -65.00   0.50    2.00    --  -47.54 -77.00-180.00  106
 15  \w   -118.00 -93.00   0.50    2.00    --  -47.54 -57.00 120.00   50
 16  \w     35.00  90.00   0.50    2.00    --   47.54-125.00-150.00  110
 17  \w     37.00  90.00   0.50    2.00    --   47.54-125.00  30.00  106
 18  \w     26.00  62.00   0.50    2.00    --   47.54  77.00-180.00   72
 19  \w     27.00  53.00   0.50    2.00    --   47.54  77.00  30.00   52
 20  \w     42.00  94.00   0.50    2.00    --   47.54-125.00 -60.00  104
 21  \w     52.00 122.00   0.50    2.00    --   47.54  19.00   0.00  140
 22  \w    -99.00 -70.00   0.50    6.00    --  -87.75 -63.00 -60.91   58
 23  \w    -92.00 -66.00   0.50    6.00    --  -87.75 -74.00 172.05   52
 24  \w    -91.00 -65.00   0.50    6.00    --  -87.75 -76.00   1.51   52
 25  \w    -95.00 -69.00   0.50    6.00    --  -87.75 -68.00-176.49   52
 26  \w   -160.00-131.00   0.50    6.00    --  -87.75 -72.00-114.09   58
 27  \w   -157.00-131.00   0.50    6.00    --  -87.75 -68.00-176.49   52
 28  \w   -104.00 -66.00   0.50    6.00    --  -87.75 -75.00-124.92   76
 29  \w   -157.00-132.00   0.50    6.00    --  -87.75 -75.00-124.92   50
 30  \w   -155.00-129.00   0.50    6.00    --  -87.75 -77.00 -30.00   52
 31  \w    -93.00 -66.00   0.50    6.00    --  -87.75 -77.00 120.00   54
 32  \w    -98.00 -71.00   0.50    6.00    --  -87.75 -61.00 120.00   54
 33  \w   -125.00 -72.00   0.50    6.00    --  -87.75 -68.00-150.99  106
 34  \w    -93.00 -65.00   0.50    6.00    --  -87.75 -77.00 -30.00   56
 35  \w    -91.00 -65.00   0.50    6.00    --  -87.75 -77.00 -60.00   52
 36  \w    -97.00 -70.00   0.50    6.00    --  -87.75 -64.00 -31.11   54
 37  \w   -135.00 -66.00   0.50    6.00    --  -87.75 -75.00  76.32  138
 38  \w    -94.00 -69.00   0.50    6.00    --  -87.75 -67.00 144.15   50
 39  \w    -98.00 -65.00   0.50    6.00    --  -87.75 -77.00  60.00   66
 40  \w    -97.00 -70.00   0.50    6.00    --  -87.75 -64.00  23.48   54
 41  \w    -92.00 -66.00   0.50    6.00    --  -87.75 -75.00 -84.16   52
 42  \w    -91.00 -66.00   0.50    6.00    --  -87.75 -77.00  30.00   50
 43  \w    -93.00 -66.00   0.50    6.00    --  -87.75 -77.00 -90.00   54
 44  \w   -114.00 -69.00   0.50    6.00    --  -87.75 -72.00-114.09   90
 45  \w    -92.00 -66.00   0.50    6.00    --  -87.75 -77.00  90.00   52
 46  \w     94.00 119.00   0.50    6.00    --  109.25  63.00-169.00   50
 47  \w     57.00 106.00   0.50    6.00    --  109.25 -95.00-180.00   98
 48  \w     39.00  75.00   0.50    6.00    --  109.25-106.00 -84.55   72
 49  \w    108.00 178.00   0.50    6.00    --  109.25  15.00-180.00  140
 50  \w     93.00 120.00   0.50    6.00    --  109.25  77.00-180.00   54
 51  \w    143.00 174.00   0.50    6.00    --  109.25  61.00 120.00   62
 52  \w     46.00 109.00   0.50    6.00    --  109.25-125.00  30.00  126
 53  \w     96.00 138.00   0.50    6.00    --  109.25  61.00 120.00   84
 54  \w     43.00 109.00   0.50    6.00    --  109.25-125.00-180.00  132
 55  \w     91.00 131.00   0.50    6.00    --  109.25  77.00 150.00   80
 56  \w     89.00 133.00   0.50    6.00    --  109.25  77.00   0.00   88
 57  \w    135.00 172.00   0.50    6.00    --  109.25  77.00-180.00   74
 58  \w     88.00 128.00   0.50    6.00    --  109.25  77.00 -60.00   80
 59  \w    145.00 171.00   0.50    6.00    --  109.25  77.00 -60.00   52
 60  \w     47.00  93.00   0.50    6.00    --  109.25 -95.00 -90.00   92
 61  \w     94.00 172.00   0.50    6.00    --  109.25  61.00  30.00  156
 62  \w     39.00  84.00   0.50    6.00    --  109.25 -95.00 -30.00   90
 63  \w    118.00 148.00   0.50    6.00    --  109.25  77.00-120.00   60
 64  \w     93.00 133.00   0.50    6.00    --  109.25  77.00 -90.00   80
 65  \w     89.00 116.00   0.50    6.00    --  109.25  77.00-120.00   54
 66  \w     77.00 104.00   0.50    6.00    --  109.25-125.00 -90.00   54
 67  \w     40.00  70.00   0.50    6.00    --  109.25 -61.00   0.00   60
 68  \w     81.00 106.00   0.50    6.00    --  109.25 -95.00 -60.00   50
 69  \w    101.00 127.00   0.50    6.00    --  109.25  45.00 120.00   52
 70  \w    109.00 172.00   0.50    6.00    --  109.25 125.00 -30.00  126
 71  \w    122.00 177.00   0.50    6.00    --  109.25  45.00 -60.00  110
 72  \w     88.00 177.00   0.50    6.00    --  109.25  77.00  60.00  178
 73  \w    131.00 175.00   0.50    6.00    --  109.25  77.00-150.00   88
 74  \w    127.00 152.00   0.50    6.00    --  109.25  61.00-120.00   50
 75  \w     95.00 123.00   0.50    6.00    --  109.25  61.00-120.00   56
 76  \w     87.00 126.00   0.50    6.00    --  109.25  77.00-150.00   78
 77  \w     37.00 102.00   0.50    6.00    --  109.25 -95.00  30.00  130
 78  \w     96.00 123.00   0.50    6.00    --  109.25  61.00   0.00   54
 79  \w     54.00 106.00   0.50    6.00    --  109.25 -95.00  60.00  104
 80  \w    138.00 178.00   0.50    6.00    --  109.25  77.00  30.00   80
 81  \w     94.00 120.00   0.50    6.00    --  109.25  77.00  30.00   52
 82  \w     41.00  82.00   0.50    6.00    --  109.25-125.00 150.00   82
 83  \w     44.00  71.00   0.50    6.00    --  109.25 -61.00 150.00   54
 84  \w    139.00 164.00   0.50    6.00    --  109.25  61.00 150.00   50
 85  \w     95.00 140.00   0.50    6.00    --  109.25  61.00  60.00   90
 86  \w     94.00 121.00   0.50    6.00    --  109.25  61.00 150.00   54
 87  \w     93.00 158.00   0.50    6.00    --  109.25  61.00 -30.00  130
 88  \w     93.00 165.00   0.50    6.00    --  109.25  61.00 -90.00  144
 89  \w     70.00  95.00   0.50    6.00    --  109.25 -95.00  90.00   50
 90  \w     93.00 170.00   0.50    6.00    --  109.25  77.00 -30.00  154
 91  \w    132.00 173.00   0.50    6.00    --  109.25  61.00  90.00   82
 92  \w     42.00  67.00   0.50    6.00    --  109.25 -95.00 -60.00   50
 93  \w     40.00  67.00   0.50    6.00    --  109.25 -95.00  90.00   54
 94  \w     39.00  64.00   0.50    6.00    --  109.25-125.00 -90.00   50
 95  \w     94.00 120.00   0.50    6.00    --  109.25  61.00  90.00   52
 96  \w     96.00 136.00   0.50    6.00    --  109.25  61.00-150.00   80
 97  \w     37.00  62.00   0.50    6.00    --  109.25 -61.00 -60.00   50
 98  \w    153.00 178.00   0.50    6.00    --  109.25  63.00-169.00   50
 99  \w     80.00 107.00   0.50    6.00    --  109.25-106.00 -84.55   54
;
_diffrn_measurement_device 'four-circle diffractometer'
_diffrn_measurement_device_type 'XtaLAB Synergy, Dualflex, HyPix'
_diffrn_measurement_method '\w scans'
_diffrn_orient_matrix_type 'CrysAlisPro convention (1999,Acta A55,543-557)'
_diffrn_orient_matrix_UB_11 0.1504931000
_diffrn_orient_matrix_UB_12 -0.1546675000
_diffrn_orient_matrix_UB_13 0.0450668000
_diffrn_orient_matrix_UB_21 0.1670764000
_diffrn_orient_matrix_UB_22 0.0556046000
_diffrn_orient_matrix_UB_23 -0.0724249000
_diffrn_orient_matrix_UB_31 0.0429009000
_diffrn_orient_matrix_UB_32 0.1060382000
_diffrn_orient_matrix_UB_33 0.0789334000
_diffrn_radiation_monochromator mirror
_diffrn_radiation_probe x-ray
_diffrn_radiation_type 'Cu K\a'
_diffrn_radiation_wavelength 1.54184
_diffrn_reflns_av_R_equivalents 0.0171
_diffrn_reflns_av_unetI/netI 0.0099
_diffrn_reflns_Laue_measured_fraction_full 1.000
_diffrn_reflns_Laue_measured_fraction_max 0.980
_diffrn_reflns_limit_h_max 8
_diffrn_reflns_limit_h_min -8
_diffrn_reflns_limit_k_max 10
_diffrn_reflns_limit_k_min -10
_diffrn_reflns_limit_l_max 16
_diffrn_reflns_limit_l_min -16
_diffrn_reflns_number 18340
_diffrn_reflns_point_group_measured_fraction_full 1.000
_diffrn_reflns_point_group_measured_fraction_max 0.980
_diffrn_reflns_theta_full 67.684
_diffrn_reflns_theta_max 78.047
_diffrn_reflns_theta_min 3.334
_diffrn_source 'micro-focus sealed X-ray tube'
_diffrn_source_type 'PhotonJet (Cu) X-ray Source'
_exptl_absorpt_coefficient_mu 0.841
_exptl_absorpt_correction_T_max 1.00000
_exptl_absorpt_correction_T_min 0.83360
_exptl_absorpt_correction_type multi-scan
_exptl_absorpt_process_details
;
CrysAlisPro 1.171.41.115a (Rigaku Oxford Diffraction, 2021)
Empirical absorption correction using spherical harmonics,
implemented in SCALE3 ABSPACK scaling algorithm.
;
_exptl_crystal_colour colourless
_exptl_crystal_colour_primary colourless
_exptl_crystal_density_diffrn 1.399
_exptl_crystal_description block
_exptl_crystal_F_000 316
_exptl_crystal_size_max 0.08
_exptl_crystal_size_mid 0.05
_exptl_crystal_size_min 0.02
_refine_diff_density_max 0.260
_refine_diff_density_min -0.268
_refine_diff_density_rms 0.043
_refine_ls_extinction_method none
_refine_ls_goodness_of_fit_ref 1.097
_refine_ls_hydrogen_treatment constr
_refine_ls_matrix_type full
_refine_ls_number_parameters 208
_refine_ls_number_reflns 3042
_refine_ls_number_restraints 0
_refine_ls_restrained_S_all 1.097
_refine_ls_R_factor_all 0.0404
_refine_ls_R_factor_gt 0.0388
_refine_ls_shift/su_max 0.000
_refine_ls_shift/su_mean 0.000
_refine_ls_structure_factor_coef Fsqd
_refine_ls_weighting_details 'w=1/[\s^2^(Fo^2^)+(0.0617P)^2^+0.2180P] where P=(Fo^2^+2Fc^2^)/3'
_refine_ls_weighting_scheme calc
_refine_ls_wR_factor_gt 0.1142
_refine_ls_wR_factor_ref 0.1156
_reflns_Friedel_coverage 0.000
_reflns_number_gt 2870
_reflns_number_total 3042
_reflns_threshold_expression 'I > 2\s(I)'
_cod_data_source_file d2dt00835a2.cif
_cod_data_source_block mcconnell28
_cod_database_code 7710099
_shelx_shelxl_version_number 2016/6
_chemical_oxdiff_formula C19H12F2N2
_chemical_oxdiff_usercomment 'M. Lehr  ML-24-16A'
_shelx_space_group_comment
;
The symmetry employed for this shelxl refinement is uniquely defined
by the following loop, which should always be used as a source of
symmetry information in preference to the above space-group names.
They are only intended as comments.
;
_reflns_odcompleteness_completeness 99.56
_reflns_odcompleteness_iscentric 1
_reflns_odcompleteness_theta 74.33
_olex2_refinement_description
;
1. Fixed Uiso
 At 1.2 times of:
  All C(H) groups
2.a Aromatic/amide H refined with riding coordinates:
 C5(H5), C7(H7), C8(H8), C10(H10), C11(H11), C12(H12), C13(H13), C15(H15),
 C16(H16), C17(H17), C18(H18), C19(H19)
;
_olex2_submission_special_instructions 'No special instructions were received'
_oxdiff_exptl_absorpt_empirical_details
;
Empirical correction (ABSPACK) includes:
- Absorption correction using spherical harmonics
- Frame scaling
;
_oxdiff_exptl_absorpt_empirical_full_max 1.279
_oxdiff_exptl_absorpt_empirical_full_min 0.826

loop_
_space_group_symop_operation_xyz
'x, y, z'
'-x, -y, -z'

loop_
_atom_site_label
_atom_site_type_symbol
_atom_site_fract_x
_atom_site_fract_y
_atom_site_fract_z
_atom_site_U_iso_or_equiv
_atom_site_adp_type
_atom_site_occupancy
_atom_site_site_symmetry_order
_atom_site_calc_flag
_atom_site_refinement_flags_posn
_atom_site_refinement_flags_adp
_atom_site_refinement_flags_occupancy
_atom_site_disorder_assembly
_atom_site_disorder_group
C1 C 0.57872(16) 0.34483(14) 0.64881(9) 0.0243(2) Uani 1 1 d . . . . .
C2 C 0.61692(16) 0.26857(14) 0.56489(9) 0.0239(2) Uani 1 1 d . . . . .
C3 C 0.78109(17) 0.27186(16) 0.62043(10) 0.0312(3) Uani 1 1 d . . . . .
F1 F 0.92069(10) 0.36769(11) 0.58491(7) 0.0453(2) Uani 1 1 d . . . . .
F2 F 0.88848(11) 0.12977(11) 0.67391(7) 0.0433(2) Uani 1 1 d . . . . .
C4 C 0.44436(16) 0.43415(14) 0.72298(9) 0.0225(2) Uani 1 1 d . . . . .
C5 C 0.23928(17) 0.47809(15) 0.71350(9) 0.0244(2) Uani 1 1 d . . . . .
H5 H 0.188372 0.448238 0.656782 0.029 Uiso 1 1 calc R U . . .
N1 N 0.11141(14) 0.56085(13) 0.78143(7) 0.0258(2) Uani 1 1 d . . . . .
C6 C 0.18573(16) 0.60308(13) 0.86162(8) 0.0211(2) Uani 1 1 d . . . . .
C7 C 0.38636(17) 0.56484(14) 0.87617(9) 0.0234(2) Uani 1 1 d . . . . .
H7 H 0.433839 0.596569 0.933305 0.028 Uiso 1 1 calc R U . . .
C8 C 0.51611(18) 0.47983(15) 0.80621(9) 0.0270(3) Uani 1 1 d . . . . .
H8 H 0.654658 0.452377 0.814788 0.032 Uiso 1 1 calc R U . . .
C9 C 0.04207(16) 0.69413(14) 0.93659(8) 0.0216(2) Uani 1 1 d . . . . .
N2 N 0.11652(16) 0.73882(14) 1.01578(8) 0.0300(2) Uani 1 1 d . . . . .
C10 C -0.0138(2) 0.81999(17) 1.08417(10) 0.0333(3) Uani 1 1 d . . . . .
H10 H 0.036181 0.852433 1.140352 0.040 Uiso 1 1 calc R U . . .
C11 C -0.21783(19) 0.85803(16) 1.07581(9) 0.0307(3) Uani 1 1 d . . . . .
H11 H -0.305809 0.915734 1.125003 0.037 Uiso 1 1 calc R U . . .
C12 C -0.28939(18) 0.80999(15) 0.99439(9) 0.0288(3) Uani 1 1 d . . . . .
H12 H -0.428355 0.833502 0.987232 0.035 Uiso 1 1 calc R U . . .
C13 C -0.15921(16) 0.72781(14) 0.92337(8) 0.0228(2) Uani 1 1 d . . . . .
H13 H -0.206647 0.695005 0.866569 0.027 Uiso 1 1 calc R U . . .
C14 C 0.55772(16) 0.21528(14) 0.47617(8) 0.0222(2) Uani 1 1 d . . . . .
C15 C 0.70300(17) 0.12606(15) 0.41165(9) 0.0257(3) Uani 1 1 d . . . . .
H15 H 0.838428 0.101456 0.426663 0.031 Uiso 1 1 calc R U . . .
C16 C 0.65060(18) 0.07350(16) 0.32621(9) 0.0285(3) Uani 1 1 d . . . . .
H16 H 0.749782 0.012657 0.282768 0.034 Uiso 1 1 calc R U . . .
C17 C 0.45279(19) 0.10974(16) 0.30393(9) 0.0296(3) Uani 1 1 d . . . . .
H17 H 0.416624 0.073411 0.245304 0.035 Uiso 1 1 calc R U . . .
C18 C 0.30752(18) 0.19923(17) 0.36742(9) 0.0313(3) Uani 1 1 d . . . . .
H18 H 0.172452 0.224662 0.351721 0.038 Uiso 1 1 calc R U . . .
C19 C 0.35903(17) 0.25121(15) 0.45318(9) 0.0263(3) Uani 1 1 d . . . . .
H19 H 0.259251 0.311480 0.496597 0.032 Uiso 1 1 calc R U . . .

loop_
_atom_site_aniso_label
_atom_site_aniso_U_11
_atom_site_aniso_U_22
_atom_site_aniso_U_33
_atom_site_aniso_U_23
_atom_site_aniso_U_13
_atom_site_aniso_U_12
C1 0.0169(5) 0.0258(5) 0.0317(6) -0.0077(5) -0.0028(4) -0.0047(4)
C2 0.0159(5) 0.0241(5) 0.0314(6) -0.0063(4) 0.0008(4) -0.0034(4)
C3 0.0180(5) 0.0359(6) 0.0420(7) -0.0185(5) -0.0022(5) -0.0024(5)
F1 0.0181(4) 0.0607(5) 0.0659(6) -0.0354(4) 0.0082(3) -0.0153(3)
F2 0.0283(4) 0.0494(5) 0.0507(5) -0.0254(4) -0.0172(3) 0.0127(3)
C4 0.0194(5) 0.0225(5) 0.0258(5) -0.0045(4) -0.0009(4) -0.0040(4)
C5 0.0199(5) 0.0306(6) 0.0234(5) -0.0065(4) -0.0013(4) -0.0051(4)
N1 0.0212(5) 0.0308(5) 0.0255(5) -0.0059(4) -0.0018(4) -0.0038(4)
C6 0.0213(5) 0.0208(5) 0.0212(5) -0.0007(4) -0.0023(4) -0.0049(4)
C7 0.0231(5) 0.0259(5) 0.0230(5) -0.0057(4) -0.0055(4) -0.0055(4)
C8 0.0224(5) 0.0277(6) 0.0322(6) -0.0051(5) -0.0064(5) -0.0047(4)
C9 0.0226(5) 0.0203(5) 0.0213(5) -0.0005(4) -0.0019(4) -0.0044(4)
N2 0.0300(5) 0.0316(5) 0.0284(5) -0.0061(4) -0.0046(4) -0.0039(4)
C10 0.0366(7) 0.0356(7) 0.0276(6) -0.0082(5) -0.0055(5) -0.0036(5)
C11 0.0333(6) 0.0301(6) 0.0259(6) -0.0067(5) 0.0039(5) -0.0015(5)
C12 0.0242(6) 0.0290(6) 0.0312(6) -0.0052(5) 0.0011(5) -0.0017(5)
C13 0.0205(5) 0.0253(5) 0.0223(5) -0.0050(4) -0.0016(4) -0.0032(4)
C14 0.0199(5) 0.0217(5) 0.0244(5) -0.0012(4) 0.0005(4) -0.0048(4)
C15 0.0183(5) 0.0275(6) 0.0300(6) -0.0047(5) -0.0006(4) -0.0018(4)
C16 0.0267(6) 0.0309(6) 0.0252(6) -0.0052(5) 0.0013(5) -0.0005(5)
C17 0.0306(6) 0.0354(6) 0.0219(5) -0.0026(5) -0.0052(5) -0.0041(5)
C18 0.0215(6) 0.0409(7) 0.0296(6) -0.0031(5) -0.0044(5) -0.0022(5)
C19 0.0191(5) 0.0314(6) 0.0267(6) -0.0042(5) 0.0014(4) -0.0025(4)

loop_
_atom_type_symbol
_atom_type_description
_atom_type_scat_dispersion_real
_atom_type_scat_dispersion_imag
_atom_type_scat_source
C C 0.0181 0.0091 'International Tables Vol C Tables 4.2.6.8 and 6.1.1.4'
H H 0.0000 0.0000 'International Tables Vol C Tables 4.2.6.8 and 6.1.1.4'
F F 0.0727 0.0534 'International Tables Vol C Tables 4.2.6.8 and 6.1.1.4'
N N 0.0311 0.0180 'International Tables Vol C Tables 4.2.6.8 and 6.1.1.4'

loop_
_geom_angle_atom_site_label_1
_geom_angle_atom_site_label_2
_geom_angle_atom_site_label_3
_geom_angle
_geom_angle_site_symmetry_1
_geom_angle_site_symmetry_3
_geom_angle_publ_flag
C2 C1 C3 62.04(8) . . ?
C2 C1 C4 152.34(11) . . ?
C3 C1 C4 145.60(11) . . ?
C1 C2 C3 62.31(8) . . ?
C1 C2 C14 152.64(11) . . ?
C3 C2 C14 145.03(10) . . ?
C2 C3 C1 55.65(8) . . ?
F1 C3 C1 123.18(11) . . ?
F1 C3 C2 122.51(12) . . ?
F2 C3 C1 122.88(12) . . ?
F2 C3 C2 123.46(11) . . ?
F2 C3 F1 103.96(9) . . ?
C5 C4 C1 121.49(10) . . ?
C8 C4 C1 120.68(10) . . ?
C8 C4 C5 117.83(10) . . ?
N1 C5 C4 122.61(11) . . ?
C5 N1 C6 118.13(10) . . ?
N1 C6 C7 122.76(10) . . ?
N1 C6 C9 117.53(10) . . ?
C7 C6 C9 119.71(10) . . ?
C8 C7 C6 118.66(11) . . ?
C7 C8 C4 120.01(11) . . ?
N2 C9 C6 117.55(10) . . ?
N2 C9 C13 122.88(11) . . ?
C13 C9 C6 119.58(10) . . ?
C9 N2 C10 117.55(11) . . ?
N2 C10 C11 122.75(12) . . ?
C12 C11 C10 118.34(11) . . ?
C13 C12 C11 119.94(11) . . ?
C12 C13 C9 118.54(11) . . ?
C15 C14 C2 119.13(10) . . ?
C19 C14 C2 121.55(10) . . ?
C19 C14 C15 119.32(11) . . ?
C16 C15 C14 120.38(11) . . ?
C15 C16 C17 119.93(11) . . ?
C16 C17 C18 120.05(11) . . ?
C19 C18 C17 120.23(11) . . ?
C18 C19 C14 120.10(11) . . ?

loop_
_geom_bond_atom_site_label_1
_geom_bond_atom_site_label_2
_geom_bond_distance
_geom_bond_site_symmetry_2
_geom_bond_publ_flag
C1 C2 1.3329(17) . ?
C1 C3 1.4297(16) . ?
C1 C4 1.4463(15) . ?
C2 C3 1.4260(16) . ?
C2 C14 1.4442(16) . ?
C3 F1 1.3814(15) . ?
C3 F2 1.3804(16) . ?
C4 C5 1.3989(15) . ?
C4 C8 1.3907(16) . ?
C5 N1 1.3438(15) . ?
N1 C6 1.3517(15) . ?
C6 C7 1.3815(15) . ?
C6 C9 1.4905(15) . ?
C7 C8 1.3768(16) . ?
C9 N2 1.3497(15) . ?
C9 C13 1.3832(15) . ?
N2 C10 1.3504(17) . ?
C10 C11 1.3896(19) . ?
C11 C12 1.3778(18) . ?
C12 C13 1.3778(16) . ?
C14 C15 1.3992(15) . ?
C14 C19 1.3975(15) . ?
C15 C16 1.3822(17) . ?
C16 C17 1.3889(17) . ?
C17 C18 1.3917(17) . ?
C18 C19 1.3812(17) . ?
